data_8106785
loop_
_publ_author_name
'Wang, Peizhi'
'Zeng, Huahui'
'Wu, Xiangxiang'

_publ_section_title
;
 The second polymorph of triethylammonium
 2,4,6-trisulfanylidene-1,3,5-triazinan-1-ide, C9H18N4S3
;
_journal_issue 1
_journal_name_full 'Zeitschrift f\"ur Kristallographie - New Crystal Structures'
_journal_page_first 61
_journal_page_last 63
_journal_paper_doi 10.1515/ncrs-2014-9138
_journal_volume 231
_journal_year 2016
_chemical_formula_moiety 'C6 H16 N, C3 H2 N3 S3'
_chemical_formula_sum 'C9 H18 N4 S3'
_chemical_formula_weight 278.45
_space_group_IT_number 14
_space_group_name_Hall '-P 2ybc'
_space_group_name_H-M_alt 'P 1 21/c 1'
_symmetry_cell_setting monoclinic
_symmetry_space_group_name_H-M 'P 1 21/c 1'
_atom_sites_solution_hydrogens geom
_atom_sites_solution_primary direct
_atom_sites_solution_secondary difmap
_cell_angle_alpha 90.00
_cell_angle_beta 98.293(2)
_cell_angle_gamma 90.00
_cell_formula_units_Z 8
_cell_length_a 12.8444(3)
_cell_length_b 15.7980(5)
_cell_length_c 14.1803(4)
_cell_measurement_temperature 296(2)
_cell_volume 2847.32(14)
_computing_cell_refinement 'Bruker SMART [4]'
_computing_data_collection 'Bruker SMART [4]'
_computing_data_reduction 'Bruker SAINT [4]'
_computing_molecular_graphics 'Bruker SHELXTL [5]'
_computing_publication_material 'Bruker SHELXTL [5]'
_computing_structure_refinement 'Bruker SHELXTL [5]'
_computing_structure_solution 'Bruker SHELXTL [5]'
_diffrn_ambient_temperature 296(2)
_diffrn_measured_fraction_theta_full 0.995
_diffrn_measured_fraction_theta_max 0.995
_diffrn_measurement_device_type 'CCD area detector'
_diffrn_measurement_method 'phi and omega scans'
_diffrn_radiation_monochromator graphite
_diffrn_radiation_source 'fine-focus sealed tube'
_diffrn_radiation_type MoK\a
_diffrn_radiation_wavelength 0.71073
_diffrn_reflns_av_R_equivalents 0.0207
_diffrn_reflns_av_sigmaI/netI 0.0307
_diffrn_reflns_limit_h_max 16
_diffrn_reflns_limit_h_min -16
_diffrn_reflns_limit_k_max 20
_diffrn_reflns_limit_k_min -15
_diffrn_reflns_limit_l_max 9
_diffrn_reflns_limit_l_min -18
_diffrn_reflns_number 13621
_diffrn_reflns_theta_full 27.58
_diffrn_reflns_theta_max 27.58
_diffrn_reflns_theta_min 2.38
_exptl_absorpt_coefficient_mu 0.503
_exptl_absorpt_correction_type multi-scan
_exptl_absorpt_process_details SADABS
_exptl_crystal_colour block
_exptl_crystal_density_diffrn 1.299
_exptl_crystal_density_method 'not measured'
_exptl_crystal_description colorless
_exptl_crystal_F_000 1184
_exptl_crystal_size_max 0.37
_exptl_crystal_size_mid 0.17
_exptl_crystal_size_min 0.15
_refine_diff_density_max 0.604
_refine_diff_density_min -0.445
_refine_diff_density_rms 0.055
_refine_ls_extinction_method none
_refine_ls_goodness_of_fit_ref 1.112
_refine_ls_hydrogen_treatment mixed
_refine_ls_matrix_type full
_refine_ls_number_parameters 307
_refine_ls_number_reflns 6579
_refine_ls_number_restraints 6
_refine_ls_restrained_S_all 1.112
_refine_ls_R_factor_all 0.0754
_refine_ls_R_factor_gt 0.0510
_refine_ls_shift/su_max 0.087
_refine_ls_shift/su_mean 0.005
_refine_ls_structure_factor_coef Fsqd
_refine_ls_weighting_details 'calc w=1/[\s^2^(Fo^2^)+(0.0645P)^2^+1.1676P] where P=(Fo^2^+2Fc^2^)/3'
_refine_ls_weighting_scheme calc
_refine_ls_wR_factor_gt 0.1312
_refine_ls_wR_factor_ref 0.1466
_reflns_number_gt 4735
_reflns_number_total 6579
_reflns_threshold_expression >2sigma(I)
_cod_data_source_file suppl_ncrs-2014-9138_suppl.cif
_cod_data_source_block 1
_cod_depositor_comments
;
The following automatic conversions were performed:

data item '_symmetry_cell_setting' value 'Monoclinic' was changed to
'monoclinic' in accordance with the built-in table derived from the
CIF Core dictionary named 'cif_core.dic' version 2.4.5 last updated
on 2014-11-21.

Automatic conversion script
Id: cif_fix_values 8738 2021-04-28 16:35:53Z antanas 
;
_cod_original_sg_symbol_H-M 'P2(1)/c  '
_cod_database_code 8106785

loop_
_symmetry_equiv_pos_as_xyz
'x, y, z'
'-x, y+1/2, -z+1/2'
'-x, -y, -z'
'x, -y-1/2, z-1/2'

loop_
_atom_site_label
_atom_site_type_symbol
_atom_site_fract_x
_atom_site_fract_y
_atom_site_fract_z
_atom_site_U_iso_or_equiv
_atom_site_adp_type
_atom_site_occupancy
_atom_site_symmetry_multiplicity
_atom_site_calc_flag
_atom_site_refinement_flags
_atom_site_disorder_assembly
_atom_site_disorder_group
S1 S 0.68466(5) 0.12886(5) 0.00357(5) 0.0534(2) Uani 1 1 d . . .
C1 C 0.80581(19) 0.09770(16) 0.05150(18) 0.0417(5) Uani 1 1 d . . .
N1 N 0.89232(16) 0.12565(13) 0.01821(15) 0.0451(5) Uani 1 1 d . . .
S2 S 1.09725(5) 0.13404(5) 0.02222(6) 0.0594(2) Uani 1 1 d . . .
C2 C 0.91021(19) 0.01758(15) 0.17583(18) 0.0409(5) Uani 1 1 d . . .
N2 N 0.99451(16) 0.04690(13) 0.13803(15) 0.0424(5) Uani 1 1 d D . .
H2 H 1.0555(12) 0.0327(19) 0.164(2) 0.064 Uiso 1 1 d D . .
S3 S 0.92109(6) -0.03944(5) 0.27461(6) 0.0585(2) Uani 1 1 d . . .
C3 C 0.98661(19) 0.10015(16) 0.06119(17) 0.0416(5) Uani 1 1 d . . .
N3 N 0.81654(16) 0.04279(13) 0.12726(16) 0.0441(5) Uani 1 1 d D . .
H3 H 0.7604(15) 0.0293(19) 0.148(2) 0.066 Uiso 1 1 d D . .
S4 S 0.63874(6) 0.02075(6) 0.26842(6) 0.0657(2) Uani 1 1 d . . .
C4 C 0.5128(2) 0.03323(17) 0.21762(19) 0.0479(6) Uani 1 1 d . . .
N4 N 0.43332(16) 0.01389(16) 0.26449(16) 0.0513(6) Uani 1 1 d . . .
S5 S 0.37445(6) 0.11787(5) -0.03062(5) 0.0535(2) Uani 1 1 d . . .
C5 C 0.39637(18) 0.07989(15) 0.07926(17) 0.0403(5) Uani 1 1 d . . .
N5 N 0.49408(16) 0.06437(14) 0.12591(15) 0.0459(5) Uani 1 1 d D . .
H5 H 0.5479(16) 0.076(2) 0.098(2) 0.069 Uiso 1 1 d D . .
S6 S 0.22892(6) 0.00516(6) 0.27428(6) 0.0621(2) Uani 1 1 d . . .
C6 C 0.3346(2) 0.02759(17) 0.22170(19) 0.0454(6) Uani 1 1 d . . .
N6 N 0.31891(16) 0.06264(14) 0.13169(15) 0.0449(5) Uani 1 1 d D . .
H6 H 0.2553(11) 0.0696(19) 0.105(2) 0.067 Uiso 1 1 d D . .
C7 C 0.8759(3) 0.2031(2) 0.8076(2) 0.0713(9) Uani 1 1 d . . .
H7A H 0.9252 0.1627 0.7876 0.086 Uiso 1 1 calc R . .
H7B H 0.8254 0.1718 0.8386 0.086 Uiso 1 1 calc R . .
N7 N 0.9346(2) 0.26284(16) 0.87827(18) 0.0635(7) Uani 1 1 d D . .
H7 H 0.965(3) 0.2287(19) 0.922(2) 0.095 Uiso 1 1 d D . .
N8 N 0.4374(3) 0.1429(2) 0.6133(3) 0.0914(10) Uani 1 1 d D . .
H8 H 0.428(4) 0.0948(16) 0.639(3) 0.137 Uiso 1 1 d D . .
C8 C 0.8190(4) 0.2461(3) 0.7211(3) 0.1038(14) Uani 1 1 d . . .
H8A H 0.7837 0.2044 0.6786 0.156 Uiso 1 1 calc R . .
H8B H 0.8685 0.2765 0.6893 0.156 Uiso 1 1 calc R . .
H8C H 0.7682 0.2848 0.7399 0.156 Uiso 1 1 calc R . .
C9 C 1.0190(3) 0.3137(2) 0.8416(3) 0.0841(11) Uani 1 1 d . . .
H9A H 0.9856 0.3539 0.7951 0.101 Uiso 1 1 calc R . .
H9B H 1.0563 0.3459 0.8942 0.101 Uiso 1 1 calc R . .
C10 C 1.0972(4) 0.2638(3) 0.7968(3) 0.0982(13) Uani 1 1 d . . .
H10A H 1.1474 0.3015 0.7751 0.147 Uiso 1 1 calc R . .
H10B H 1.0616 0.2326 0.7436 0.147 Uiso 1 1 calc R . .
H10C H 1.1330 0.2252 0.8427 0.147 Uiso 1 1 calc R . .
C11 C 0.8616(3) 0.3179(2) 0.9237(3) 0.0795(10) Uani 1 1 d . . .
H11A H 0.8058 0.2830 0.9424 0.095 Uiso 1 1 calc R . .
H11B H 0.8295 0.3585 0.8770 0.095 Uiso 1 1 calc R . .
C12 C 0.9140(4) 0.3652(3) 1.0098(3) 0.1139(16) Uani 1 1 d . . .
H12A H 0.8628 0.3996 1.0349 0.171 Uiso 1 1 calc R . .
H12B H 0.9686 0.4006 0.9919 0.171 Uiso 1 1 calc R . .
H12C H 0.9438 0.3255 1.0574 0.171 Uiso 1 1 calc R . .
C13 C 0.5185(6) 0.1976(4) 0.6726(5) 0.155(2) Uani 1 1 d . . .
H13A H 0.5856 0.1683 0.6811 0.186 Uiso 1 1 calc R . .
H13B H 0.5270 0.2497 0.6384 0.186 Uiso 1 1 calc R . .
C14 C 0.4904(7) 0.2185(5) 0.7672(4) 0.196(4) Uani 1 1 d . . .
H14A H 0.5450 0.2525 0.8018 0.294 Uiso 1 1 calc R . .
H14B H 0.4826 0.1672 0.8018 0.294 Uiso 1 1 calc R . .
H14C H 0.4254 0.2494 0.7594 0.294 Uiso 1 1 calc R . .
C15 C 0.3344(5) 0.1814(4) 0.6119(6) 0.173(3) Uani 1 1 d . . .
H15A H 0.3352 0.2396 0.5902 0.208 Uiso 1 1 calc R . .
H15B H 0.3142 0.1809 0.6752 0.208 Uiso 1 1 calc R . .
C16 C 0.2523(6) 0.1251(5) 0.5386(5) 0.188(3) Uani 1 1 d . . .
H16A H 0.1827 0.1481 0.5357 0.282 Uiso 1 1 calc R . .
H16B H 0.2528 0.0676 0.5607 0.282 Uiso 1 1 calc R . .
H16C H 0.2731 0.1265 0.4763 0.282 Uiso 1 1 calc R . .
C17 C 0.4738(7) 0.1347(7) 0.5220(7) 0.241(5) Uani 1 1 d . . .
H17A H 0.4331 0.0890 0.4894 0.289 Uiso 1 1 calc R . .
H17B H 0.4516 0.1860 0.4871 0.289 Uiso 1 1 calc R . .
C18 C 0.5709(7) 0.1218(5) 0.5084(6) 0.194(4) Uani 1 1 d . . .
H18A H 0.5740 0.1187 0.4412 0.290 Uiso 1 1 calc R . .
H18B H 0.5956 0.0695 0.5381 0.290 Uiso 1 1 calc R . .
H18C H 0.6143 0.1675 0.5358 0.290 Uiso 1 1 calc R . .

loop_
_atom_site_aniso_label
_atom_site_aniso_U_11
_atom_site_aniso_U_22
_atom_site_aniso_U_33
_atom_site_aniso_U_23
_atom_site_aniso_U_13
_atom_site_aniso_U_12
S1 0.0382(3) 0.0625(4) 0.0580(4) 0.0149(3) 0.0017(3) 0.0032(3)
C1 0.0408(12) 0.0428(13) 0.0414(13) 0.0021(11) 0.0058(10) 0.0011(10)
N1 0.0400(11) 0.0515(13) 0.0439(12) 0.0095(10) 0.0071(9) 0.0030(9)
S2 0.0397(3) 0.0814(5) 0.0583(4) 0.0261(4) 0.0111(3) 0.0012(3)
C2 0.0418(12) 0.0379(13) 0.0442(13) 0.0023(10) 0.0100(10) 0.0025(10)
N2 0.0373(10) 0.0495(12) 0.0406(11) 0.0093(9) 0.0064(9) 0.0041(9)
S3 0.0564(4) 0.0634(5) 0.0569(4) 0.0249(4) 0.0120(3) 0.0062(3)
C3 0.0409(12) 0.0459(14) 0.0391(13) 0.0017(11) 0.0089(10) 0.0017(10)
N3 0.0364(10) 0.0479(12) 0.0484(12) 0.0102(10) 0.0073(9) -0.0002(9)
S4 0.0398(4) 0.1015(6) 0.0544(4) 0.0219(4) 0.0025(3) 0.0031(4)
C4 0.0432(13) 0.0545(15) 0.0460(14) 0.0071(12) 0.0065(11) 0.0025(11)
N4 0.0422(11) 0.0689(15) 0.0431(12) 0.0142(11) 0.0071(10) 0.0010(10)
S5 0.0508(4) 0.0663(5) 0.0431(4) 0.0133(3) 0.0053(3) -0.0014(3)
C5 0.0394(12) 0.0380(12) 0.0436(13) 0.0007(10) 0.0067(10) 0.0005(10)
N5 0.0373(11) 0.0568(13) 0.0443(12) 0.0089(10) 0.0084(9) 0.0018(9)
S6 0.0458(4) 0.0870(6) 0.0561(4) 0.0199(4) 0.0158(3) -0.0009(4)
C6 0.0445(13) 0.0484(14) 0.0441(14) 0.0053(11) 0.0091(11) 0.0010(11)
N6 0.0363(10) 0.0554(13) 0.0427(12) 0.0086(10) 0.0047(9) 0.0008(9)
C7 0.093(2) 0.063(2) 0.0566(19) 0.0067(15) 0.0052(17) -0.0071(18)
N7 0.0855(19) 0.0494(14) 0.0519(15) 0.0117(11) -0.0026(13) 0.0008(13)
N8 0.122(3) 0.066(2) 0.092(2) 0.0067(18) 0.036(2) -0.005(2)
C8 0.123(4) 0.113(3) 0.068(2) 0.010(2) -0.014(2) -0.004(3)
C9 0.092(3) 0.064(2) 0.096(3) 0.016(2) 0.012(2) -0.0072(19)
C10 0.122(4) 0.084(3) 0.096(3) 0.014(2) 0.041(3) -0.008(3)
C11 0.097(3) 0.066(2) 0.077(2) 0.0044(18) 0.018(2) 0.0046(19)
C12 0.146(5) 0.111(4) 0.087(3) -0.025(3) 0.026(3) -0.010(3)
C13 0.176(6) 0.127(5) 0.164(6) -0.019(4) 0.035(5) -0.025(4)
C14 0.328(11) 0.195(7) 0.077(4) -0.014(4) 0.069(5) -0.048(7)
C15 0.137(5) 0.137(5) 0.254(9) 0.085(6) 0.058(6) 0.038(4)
C16 0.159(6) 0.231(9) 0.156(6) 0.088(6) -0.038(5) -0.001(6)
C17 0.224(10) 0.308(12) 0.223(10) 0.002(8) 0.144(9) 0.058(8)
C18 0.213(8) 0.197(8) 0.190(8) -0.080(6) 0.094(7) -0.019(6)

loop_
_atom_type_symbol
_atom_type_description
_atom_type_scat_dispersion_real
_atom_type_scat_dispersion_imag
_atom_type_scat_source
C C 0.0033 0.0016 'International Tables Vol C Tables 4.2.6.8 and 6.1.1.4'
H H 0.0000 0.0000 'International Tables Vol C Tables 4.2.6.8 and 6.1.1.4'
N N 0.0061 0.0033 'International Tables Vol C Tables 4.2.6.8 and 6.1.1.4'
O O 0.0106 0.0060 'International Tables Vol C Tables 4.2.6.8 and 6.1.1.4'
S S 0.1246 0.1234 'International Tables Vol C Tables 4.2.6.8 and 6.1.1.4'

loop_
_geom_angle_atom_site_label_1
_geom_angle_atom_site_label_2
_geom_angle_atom_site_label_3
_geom_angle
_geom_angle_site_symmetry_1
_geom_angle_site_symmetry_3
N1 C1 N3 119.2(2) . .
N1 C1 S1 121.78(19) . .
N3 C1 S1 118.99(18) . .
C3 N1 C1 118.8(2) . .
N3 C2 N2 113.5(2) . .
N3 C2 S3 123.37(19) . .
N2 C2 S3 123.07(19) . .
C2 N2 C3 123.5(2) . .
C2 N2 H2 118(2) . .
C3 N2 H2 118(2) . .
N1 C3 N2 120.4(2) . .
N1 C3 S2 120.41(19) . .
N2 C3 S2 119.17(18) . .
C2 N3 C1 124.4(2) . .
C2 N3 H3 119(2) . .
C1 N3 H3 116(2) . .
N4 C4 N5 120.7(2) . .
N4 C4 S4 121.2(2) . .
N5 C4 S4 118.13(19) . .
C4 N4 C6 118.7(2) . .
N6 C5 N5 113.5(2) . .
N6 C5 S5 123.47(18) . .
N5 C5 S5 123.04(18) . .
C5 N5 C4 123.3(2) . .
C5 N5 H5 119(2) . .
C4 N5 H5 118(2) . .
N4 C6 N6 119.0(2) . .
N4 C6 S6 122.5(2) . .
N6 C6 S6 118.46(19) . .
C5 N6 C6 124.7(2) . .
C5 N6 H6 117(2) . .
C6 N6 H6 118(2) . .
C8 C7 N7 113.7(3) . .
C8 C7 H7A 108.8 . .
N7 C7 H7A 108.8 . .
C8 C7 H7B 108.8 . .
N7 C7 H7B 108.8 . .
H7A C7 H7B 107.7 . .
C11 N7 C7 111.7(3) . .
C11 N7 C9 111.6(3) . .
C7 N7 C9 115.1(3) . .
C11 N7 H7 108(3) . .
C7 N7 H7 102(3) . .
C9 N7 H7 108(3) . .
C17 N8 C15 116.0(6) . .
C17 N8 C13 105.3(6) . .
C15 N8 C13 108.7(5) . .
C17 N8 H8 113(4) . .
C15 N8 H8 101(4) . .
C13 N8 H8 114(3) . .
C7 C8 H8A 109.5 . .
C7 C8 H8B 109.5 . .
H8A C8 H8B 109.5 . .
C7 C8 H8C 109.5 . .
H8A C8 H8C 109.5 . .
H8B C8 H8C 109.5 . .
C10 C9 N7 115.5(3) . .
C10 C9 H9A 108.4 . .
N7 C9 H9A 108.4 . .
C10 C9 H9B 108.4 . .
N7 C9 H9B 108.4 . .
H9A C9 H9B 107.5 . .
C9 C10 H10A 109.5 . .
C9 C10 H10B 109.5 . .
H10A C10 H10B 109.5 . .
C9 C10 H10C 109.5 . .
H10A C10 H10C 109.5 . .
H10B C10 H10C 109.5 . .
N7 C11 C12 113.9(4) . .
N7 C11 H11A 108.8 . .
C12 C11 H11A 108.8 . .
N7 C11 H11B 108.8 . .
C12 C11 H11B 108.8 . .
H11A C11 H11B 107.7 . .
C11 C12 H12A 109.5 . .
C11 C12 H12B 109.5 . .
H12A C12 H12B 109.5 . .
C11 C12 H12C 109.5 . .
H12A C12 H12C 109.5 . .
H12B C12 H12C 109.5 . .
C14 C13 N8 113.2(6) . .
C14 C13 H13A 108.9 . .
N8 C13 H13A 108.9 . .
C14 C13 H13B 108.9 . .
N8 C13 H13B 108.9 . .
H13A C13 H13B 107.7 . .
C13 C14 H14A 109.5 . .
C13 C14 H14B 109.5 . .
H14A C14 H14B 109.5 . .
C13 C14 H14C 109.5 . .
H14A C14 H14C 109.5 . .
H14B C14 H14C 109.5 . .
N8 C15 C16 106.5(6) . .
N8 C15 H15A 110.4 . .
C16 C15 H15A 110.4 . .
N8 C15 H15B 110.4 . .
C16 C15 H15B 110.4 . .
H15A C15 H15B 108.6 . .
C15 C16 H16A 109.5 . .
C15 C16 H16B 109.5 . .
H16A C16 H16B 109.5 . .
C15 C16 H16C 109.5 . .
H16A C16 H16C 109.5 . .
H16B C16 H16C 109.5 . .
C18 C17 N8 125.9(9) . .
C18 C17 H17A 105.8 . .
N8 C17 H17A 105.8 . .
C18 C17 H17B 105.8 . .
N8 C17 H17B 105.8 . .
H17A C17 H17B 106.2 . .
C17 C18 H18A 109.5 . .
C17 C18 H18B 109.4 . .
H18A C18 H18B 109.5 . .
C17 C18 H18C 109.5 . .
H18A C18 H18C 109.5 . .
H18B C18 H18C 109.5 . .

loop_
_geom_bond_atom_site_label_1
_geom_bond_atom_site_label_2
_geom_bond_distance
_geom_bond_site_symmetry_2
S1 C1 1.679(2) .
C1 N1 1.343(3) .
C1 N3 1.372(3) .
N1 C3 1.337(3) .
S2 C3 1.685(2) .
C2 N3 1.357(3) .
C2 N2 1.357(3) .
C2 S3 1.654(3) .
N2 C3 1.369(3) .
N2 H2 0.848(10) .
N3 H3 0.845(10) .
S4 C4 1.684(3) .
C4 N4 1.332(3) .
C4 N5 1.379(3) .
N4 C6 1.342(3) .
S5 C5 1.655(3) .
C5 N6 1.353(3) .
C5 N5 1.354(3) .
N5 H5 0.864(10) .
S6 C6 1.678(3) .
C6 N6 1.379(3) .
N6 H6 0.858(10) .
C7 C8 1.497(5) .
C7 N7 1.499(4) .
C7 H7A 0.9700 .
C7 H7B 0.9700 .
N7 C11 1.491(5) .
N7 C9 1.501(4) .
N7 H7 0.867(10) .
N8 C17 1.443(8) .
N8 C15 1.454(7) .
N8 C13 1.512(7) .
N8 H8 0.858(10) .
C8 H8A 0.9600 .
C8 H8B 0.9600 .
C8 H8C 0.9600 .
C9 C10 1.490(6) .
C9 H9A 0.9700 .
C9 H9B 0.9700 .
C10 H10A 0.9600 .
C10 H10B 0.9600 .
C10 H10C 0.9600 .
C11 C12 1.504(6) .
C11 H11A 0.9700 .
C11 H11B 0.9700 .
C12 H12A 0.9600 .
C12 H12B 0.9600 .
C12 H12C 0.9600 .
C13 C14 1.475(8) .
C13 H13A 0.9700 .
C13 H13B 0.9700 .
C14 H14A 0.9600 .
C14 H14B 0.9600 .
C14 H14C 0.9600 .
C15 C16 1.634(9) .
C15 H15A 0.9700 .
C15 H15B 0.9700 .
C16 H16A 0.9600 .
C16 H16B 0.9600 .
C16 H16C 0.9600 .
C17 C18 1.305(9) .
C17 H17A 0.9700 .
C17 H17B 0.9700 .
C18 H18A 0.9600 .
C18 H18B 0.9600 .
C18 H18C 0.9600 .

loop_
_geom_hbond_atom_site_label_D
_geom_hbond_atom_site_label_H
_geom_hbond_atom_site_label_A
_geom_hbond_distance_DH
_geom_hbond_distance_HA
_geom_hbond_distance_DA
_geom_hbond_angle_DHA
_geom_hbond_site_symmetry_A
N2 H2 S6 0.848(10) 2.565(12) 3.399(2) 168(3) 1_655
N3 H3 S4 0.845(10) 2.478(16) 3.265(2) 155(3) .
N5 H5 S1 0.864(10) 2.501(11) 3.356(2) 170(3) .
N6 H6 S2 0.858(10) 2.416(14) 3.242(2) 162(3) 1_455
N7 H7 S2 0.867(10) 2.541(14) 3.383(3) 164(3) 1_556
N8 H8 S4 0.858(10) 2.474(18) 3.306(3) 164(5) 3_656
